data_7216881
loop_
_publ_author_name
'Blakemore, Paul R.'
'Kim, Sung-Kee'
'Schulze, Volker K.'
'White, James D.'
'Yokochi, Alexandre F. T.'

_publ_section_title
;
 Asymmetric synthesis of (+)-loline, a pyrrolizidine alkaloid from rye
 grass and tall fescue
;
_journal_issue 15
_journal_name_full 'Journal of the Chemical Society, Perkin Transactions 1'
_journal_page_first 1831
_journal_paper_doi 10.1039/b103936a
_journal_year 2001
_chemical_formula_sum 'C13 H25 N O4 Si'
_chemical_formula_weight 287.43
_chemical_name_systematic
;
?
;
_space_group_IT_number 5
_symmetry_cell_setting monoclinic
_symmetry_space_group_name_Hall 'C 2y'
_symmetry_space_group_name_H-M 'C 1 2 1'
_atom_sites_solution_hydrogens geom
_atom_sites_solution_primary direct
_atom_sites_solution_secondary difmap
_audit_creation_method SHELXL-97
_cell_angle_alpha 90.00
_cell_angle_beta 98.72(1)
_cell_angle_gamma 90.00
_cell_formula_units_Z 8
_cell_length_a 14.546(1)
_cell_length_b 6.262(1)
_cell_length_c 35.155(3)
_cell_measurement_reflns_used 92
_cell_measurement_temperature 290(2)
_cell_measurement_theta_max 24.734
_cell_measurement_theta_min 5.093
_cell_volume 3165.2(6)
_computing_cell_refinement 'XSCANS V2.20'
_computing_data_collection 'XSCANS V2.20'
_computing_data_reduction 'XSCANS V2.20'
_computing_molecular_graphics 'ORTEP-III for windows'
_computing_structure_refinement 'SHELXL-97 (Sheldrick, 1997)'
_computing_structure_solution SHELXS-90
_diffrn_ambient_temperature 290(2)
_diffrn_measured_fraction_theta_full 0.553
_diffrn_measured_fraction_theta_max 0.553
_diffrn_measurement_device_type 'Siemens P4'
_diffrn_measurement_method '\w/2\q scans'
_diffrn_radiation_monochromator graphite
_diffrn_radiation_source 'fine-focus sealed tube'
_diffrn_radiation_type CuK\a
_diffrn_radiation_wavelength 1.54178
_diffrn_reflns_av_R_equivalents 0.0461
_diffrn_reflns_av_sigmaI/netI 0.0340
_diffrn_reflns_limit_h_max 7
_diffrn_reflns_limit_h_min -7
_diffrn_reflns_limit_k_max 6
_diffrn_reflns_limit_k_min -7
_diffrn_reflns_limit_l_max 42
_diffrn_reflns_limit_l_min -42
_diffrn_reflns_number 3443
_diffrn_reflns_theta_full 67.55
_diffrn_reflns_theta_max 67.55
_diffrn_reflns_theta_min 5.09
_diffrn_standards_decay_% none
_diffrn_standards_interval_count 97
_diffrn_standards_number 3
_exptl_absorpt_coefficient_mu 1.401
_exptl_absorpt_correction_T_max 0.9452
_exptl_absorpt_correction_T_min 0.7821
_exptl_absorpt_correction_type Psi-scans
_exptl_crystal_colour Colorless
_exptl_crystal_density_diffrn 1.206
_exptl_crystal_density_method 'not measured'
_exptl_crystal_description Block
_exptl_crystal_F_000 1248
_exptl_crystal_size_max 0.2
_exptl_crystal_size_mid 0.2
_exptl_crystal_size_min 0.2
_refine_diff_density_max 0.276
_refine_diff_density_min -0.180
_refine_diff_density_rms 0.055
_refine_ls_abs_structure_details 'Flack H D (1983), Acta Cryst. A39, 876-881'
_refine_ls_abs_structure_Flack 0.00(4)
_refine_ls_extinction_coef 0
_refine_ls_extinction_method none
_refine_ls_goodness_of_fit_ref 1.040
_refine_ls_hydrogen_treatment mixed
_refine_ls_matrix_type full
_refine_ls_number_parameters 346
_refine_ls_number_reflns 3006
_refine_ls_number_restraints 1
_refine_ls_restrained_S_all 1.040
_refine_ls_R_factor_all 0.0510
_refine_ls_R_factor_gt 0.0490
_refine_ls_shift/su_max 0.000
_refine_ls_shift/su_mean 0.000
_refine_ls_structure_factor_coef Fsqd
_refine_ls_weighting_details 'calc w=1/[\s^2^(Fo^2^)+(0.0971P)^2^+1.7325P] where P=(Fo^2^+2Fc^2^)/3'
_refine_ls_weighting_scheme calc
_refine_ls_wR_factor_gt 0.1297
_refine_ls_wR_factor_ref 0.1329
_reflns_number_gt 2866
_reflns_number_total 3006
_reflns_threshold_expression >2sigma(I)
_cod_data_source_file b103936a.txt
_cod_data_source_block VS060299
_cod_depositor_comments
;
The following automatic conversions were performed:

'_symmetry_cell_setting' value 'Monoclinic' changed to 'monoclinic'
according to
/usr/data/users/saulius/automatic-downloads/retrospective/RSC/lib/dictionaries/cif_core.dic
dictionary named 'cif_core.dic' version 2.4.2 from 2011-04-26.

Automatic conversion script
Id: cif_fix_values 2281 2013-09-26 08:29:07Z andrius 
;
_cod_original_sg_symbol_H-M C2
_cod_database_code 7216881

loop_
_symmetry_equiv_pos_as_xyz
'x, y, z'
'-x, y, -z'
'x+1/2, y+1/2, z'
'-x+1/2, y+1/2, -z'

loop_
_atom_site_label
_atom_site_type_symbol
_atom_site_fract_x
_atom_site_fract_y
_atom_site_fract_z
_atom_site_U_iso_or_equiv
_atom_site_adp_type
_atom_site_occupancy
_atom_site_symmetry_multiplicity
_atom_site_calc_flag
_atom_site_refinement_flags
Si1 Si 0.10644(12) -0.60112(16) 0.16216(3) 0.0473(6) Uani 1 1 d .
N11 N 0.0647(4) -0.2027(4) 0.04879(9) 0.0329(19) Uani 1 1 d .
O12 O -0.0580(3) 0.0057(5) 0.05981(8) 0.0462(12) Uani 1 1 d .
O14 O 0.0800(2) -0.4416(4) 0.12471(6) 0.0391(11) Uani 1 1 d .
O16 O 0.2586(3) -0.5575(4) 0.06528(7) 0.0415(12) Uani 1 1 d .
H16A H 0.3122 -0.5223 0.0637 0.047(3) Uiso 1 1 calc R
O17 O 0.2272(3) -0.2853(4) 0.00464(7) 0.0496(11) Uani 1 1 d .
H17A H 0.2296 -0.1911 -0.0114 0.047(3) Uiso 1 1 calc R
C12 C -0.0145(5) -0.1673(6) 0.06101(11) 0.035(2) Uani 1 1 d .
C13 C -0.0481(4) -0.3798(6) 0.07483(12) 0.0406(19) Uani 1 1 d .
H13A H -0.0817 -0.3600 0.0964 0.047(3) Uiso 1 1 calc R
H13B H -0.0878 -0.4534 0.0543 0.047(3) Uiso 1 1 calc R
C14 C 0.0417(4) -0.5004(5) 0.08682(9) 0.0297(16) Uani 1 1 d .
H14A H 0.0322 -0.6551 0.0845 0.047(3) Uiso 1 1 calc R
C15 C 0.1018(5) -0.4178(5) 0.05773(9) 0.0259(19) Uani 1 1 d .
H15A H 0.0915 -0.5062 0.0345 0.047(3) Uiso 1 1 calc R
C16 C 0.2041(5) -0.3723(5) 0.06834(10) 0.028(2) Uani 1 1 d .
H16B H 0.2161 -0.3195 0.0949 0.047(3) Uiso 1 1 calc R
C17 C 0.2207(4) -0.1910(6) 0.04094(10) 0.0325(19) Uani 1 1 d .
H17B H 0.2772 -0.1112 0.0508 0.047(3) Uiso 1 1 calc R
C18 C 0.1341(4) -0.0506(6) 0.03964(10) 0.0321(17) Uani 1 1 d .
H18A H 0.1441 0.0629 0.0586 0.047(3) Uiso 1 1 calc R
H18B H 0.1161 0.0112 0.0143 0.047(3) Uiso 1 1 calc R
C19 C 0.1852(6) -0.4383(11) 0.19718(15) 0.099(3) Uani 1 1 d .
H19A H 0.1519 -0.3171 0.2048 0.146(6) Uiso 1 1 calc R
H19B H 0.2369 -0.3902 0.1855 0.146(6) Uiso 1 1 calc R
H19C H 0.2074 -0.5234 0.2194 0.146(6) Uiso 1 1 calc R
C110 C 0.1701(6) -0.8414(9) 0.14765(15) 0.093(3) Uani 1 1 d .
H11A H 0.1289 -0.9251 0.1296 0.146(6) Uiso 1 1 calc R
H11B H 0.1916 -0.9260 0.1700 0.146(6) Uiso 1 1 calc R
H11C H 0.2223 -0.7959 0.1360 0.146(6) Uiso 1 1 calc R
C111 C -0.0011(5) -0.6824(9) 0.18168(12) 0.064(2) Uani 1 1 d .
C112 C -0.0650(6) -0.8107(14) 0.15268(16) 0.127(4) Uani 1 1 d .
H11D H -0.1193 -0.8505 0.1634 0.146(6) Uiso 1 1 calc R
H11E H -0.0334 -0.9369 0.1461 0.146(6) Uiso 1 1 calc R
H11F H -0.0830 -0.7264 0.1300 0.146(6) Uiso 1 1 calc R
C113 C 0.0268(6) -0.8169(12) 0.21824(16) 0.125(3) Uani 1 1 d .
H11G H -0.0280 -0.8580 0.2286 0.146(6) Uiso 1 1 calc R
H11H H 0.0666 -0.7342 0.2370 0.146(6) Uiso 1 1 calc R
H11I H 0.0593 -0.9425 0.2120 0.146(6) Uiso 1 1 calc R
C114 C -0.0538(7) -0.4807(13) 0.1921(2) 0.114(3) Uani 1 1 d .
H11J H -0.1085 -0.5229 0.2025 0.146(6) Uiso 1 1 calc R
H11K H -0.0715 -0.3960 0.1694 0.146(6) Uiso 1 1 calc R
H11L H -0.0141 -0.3983 0.2109 0.146(6) Uiso 1 1 calc R
Si2 Si 0.40070(13) -0.83672(16) 0.33290(3) 0.0525(7) Uani 1 1 d .
O22 O 0.5550(3) -0.2477(5) 0.43565(9) 0.0509(13) Uani 1 1 d .
O24 O 0.4060(3) -0.6994(4) 0.37297(7) 0.0440(11) Uani 1 1 d .
O27 O 0.2403(3) -0.8066(4) 0.43548(6) 0.0437(12) Uani 1 1 d .
H27A H 0.1860 -0.7712 0.4354 0.047(3) Uiso 1 1 calc R
O28 O 0.2781(3) -0.5390(4) 0.49703(7) 0.0487(12) Uani 1 1 d .
H28A H 0.2739 -0.4458 0.5131 0.047(3) Uiso 1 1 calc R
N21 N 0.4369(4) -0.4576(5) 0.44974(8) 0.0313(16) Uani 1 1 d .
C22 C 0.5127(5) -0.4220(6) 0.43527(11) 0.0355(19) Uani 1 1 d .
C23 C 0.5436(4) -0.6334(6) 0.41919(12) 0.0489(19) Uani 1 1 d .
H23A H 0.5716 -0.6106 0.3962 0.047(3) Uiso 1 1 calc R
H23B H 0.5873 -0.7085 0.4381 0.047(3) Uiso 1 1 calc R
C24 C 0.4521(4) -0.7541(6) 0.41018(9) 0.0351(16) Uani 1 1 d .
H24A H 0.4621 -0.9086 0.4125 0.047(3) Uiso 1 1 calc R
C25 C 0.3980(5) -0.6718(5) 0.44122(10) 0.030(2) Uani 1 1 d .
H25A H 0.4105 -0.7622 0.4642 0.047(3) Uiso 1 1 calc R
C26 C 0.2952(5) -0.6223(6) 0.43239(9) 0.031(2) Uani 1 1 d .
H26A H 0.2812 -0.5662 0.4061 0.047(3) Uiso 1 1 calc R
C27 C 0.2815(4) -0.4436(6) 0.46091(9) 0.0372(18) Uani 1 1 d .
H27B H 0.2251 -0.3606 0.4521 0.047(3) Uiso 1 1 calc R
C28 C 0.3698(4) -0.3071(6) 0.46145(9) 0.0355(16) Uani 1 1 d .
H28B H 0.3588 -0.1890 0.4435 0.047(3) Uiso 1 1 calc R
H28C H 0.3911 -0.2513 0.4870 0.047(3) Uiso 1 1 calc R
C29 C 0.4149(7) -0.6336(10) 0.29433(15) 0.123(4) Uani 1 1 d .
H29A H 0.4748 -0.5667 0.3002 0.146(6) Uiso 1 1 calc R
H29B H 0.3671 -0.5272 0.2934 0.146(6) Uiso 1 1 calc R
H29C H 0.4100 -0.7038 0.2698 0.146(6) Uiso 1 1 calc R
C210 C 0.4991(6) -1.0298(11) 0.33643(18) 0.095(3) Uani 1 1 d .
H21A H 0.4923 -1.1352 0.3556 0.146(6) Uiso 1 1 calc R
H21B H 0.5568 -0.9551 0.3435 0.146(6) Uiso 1 1 calc R
H21C H 0.4989 -1.0987 0.3120 0.146(6) Uiso 1 1 calc R
C211 C 0.2859(5) -0.9673(8) 0.32136(12) 0.070(2) Uani 1 1 d .
C212 C 0.2787(6) -1.1425(10) 0.35160(16) 0.102(3) Uani 1 1 d .
H21D H 0.2192 -1.2111 0.3461 0.146(6) Uiso 1 1 calc R
H21E H 0.2855 -1.0793 0.3767 0.146(6) Uiso 1 1 calc R
H21F H 0.3270 -1.2461 0.3507 0.146(6) Uiso 1 1 calc R
C213 C 0.2752(6) -1.0685(10) 0.28084(14) 0.097(3) Uani 1 1 d .
H21G H 0.2152 -1.1352 0.2751 0.146(6) Uiso 1 1 calc R
H21H H 0.3229 -1.1737 0.2801 0.146(6) Uiso 1 1 calc R
H21I H 0.2807 -0.9596 0.2621 0.146(6) Uiso 1 1 calc R
C214 C 0.2084(6) -0.8074(12) 0.32184(17) 0.120(3) Uani 1 1 d .
H21J H 0.1495 -0.8785 0.3159 0.146(6) Uiso 1 1 calc R
H21K H 0.2130 -0.6983 0.3030 0.146(6) Uiso 1 1 calc R
H21L H 0.2133 -0.7437 0.3469 0.146(6) Uiso 1 1 calc R

loop_
_atom_site_aniso_label
_atom_site_aniso_U_11
_atom_site_aniso_U_22
_atom_site_aniso_U_33
_atom_site_aniso_U_23
_atom_site_aniso_U_13
_atom_site_aniso_U_12
Si1 0.0583(19) 0.0411(6) 0.0417(4) 0.0061(4) 0.0054(6) 0.0025(7)
N11 0.031(7) 0.0225(14) 0.0459(16) 0.0033(11) 0.008(2) 0.001(2)
O12 0.034(4) 0.0434(17) 0.0615(14) 0.0006(12) 0.0083(16) 0.0104(18)
O14 0.043(4) 0.0374(13) 0.0382(11) 0.0040(10) 0.0093(13) 0.0007(15)
O16 0.033(4) 0.0338(14) 0.0608(14) 0.0067(11) 0.0155(16) 0.0116(16)
O17 0.061(4) 0.0451(14) 0.0480(12) 0.0043(11) 0.0253(15) 0.0090(19)
C12 0.027(7) 0.033(2) 0.0431(17) -0.0013(14) 0.004(2) 0.004(3)
C13 0.018(6) 0.044(2) 0.061(2) 0.0066(17) 0.008(2) -0.009(3)
C14 0.018(5) 0.0260(17) 0.0451(16) 0.0016(13) 0.0049(19) -0.003(2)
C15 0.013(7) 0.0253(17) 0.0387(15) 0.0028(13) 0.002(2) 0.005(2)
C16 0.013(7) 0.0307(18) 0.0401(15) 0.0055(13) 0.009(2) 0.012(2)
C17 0.020(6) 0.0312(18) 0.0478(17) -0.0019(14) 0.008(2) -0.012(2)
C18 0.025(6) 0.0287(18) 0.0450(16) 0.0004(13) 0.014(2) -0.001(2)
C19 0.121(9) 0.095(4) 0.069(3) 0.001(3) -0.021(4) -0.033(5)
C110 0.135(10) 0.065(3) 0.083(3) 0.017(3) 0.021(4) 0.031(4)
C111 0.063(7) 0.076(3) 0.057(2) 0.010(2) 0.021(3) -0.016(4)
C112 0.154(11) 0.147(6) 0.079(3) 0.005(4) 0.022(4) -0.074(7)
C113 0.175(10) 0.118(5) 0.086(4) 0.045(4) 0.029(4) -0.022(6)
C114 0.121(11) 0.113(5) 0.123(5) -0.007(4) 0.072(5) 0.004(6)
Si2 0.072(2) 0.0404(6) 0.0467(5) -0.0088(5) 0.0144(7) 0.0047(7)
O22 0.039(4) 0.0426(17) 0.0716(17) -0.0003(13) 0.0103(18) -0.0123(18)
O24 0.046(4) 0.0410(14) 0.0445(12) -0.0066(10) 0.0044(14) 0.0067(16)
O27 0.046(4) 0.0337(14) 0.0538(12) -0.0055(11) 0.0160(15) -0.0112(17)
O28 0.064(4) 0.0413(14) 0.0453(12) -0.0062(10) 0.0241(15) -0.0088(18)
N21 0.025(6) 0.0244(14) 0.0455(15) -0.0017(12) 0.009(2) 0.002(2)
C22 0.029(7) 0.033(2) 0.0437(18) 0.0004(14) 0.003(2) 0.002(3)
C23 0.044(7) 0.039(2) 0.063(2) -0.0077(18) 0.008(3) 0.005(3)
C24 0.035(6) 0.0236(17) 0.0488(18) 0.0001(13) 0.012(2) 0.005(2)
C25 0.020(7) 0.0254(18) 0.0422(16) -0.0013(13) 0.000(2) -0.005(2)
C26 0.028(7) 0.0272(17) 0.0405(15) -0.0042(14) 0.009(2) -0.008(3)
C27 0.040(6) 0.0304(18) 0.0422(16) -0.0010(14) 0.009(2) 0.000(2)
C28 0.033(6) 0.0302(19) 0.0442(16) -0.0031(14) 0.007(2) 0.006(2)
C29 0.234(12) 0.073(3) 0.073(3) 0.000(3) 0.055(4) -0.023(5)
C210 0.088(8) 0.098(4) 0.102(4) -0.046(3) 0.024(4) 0.032(5)
C211 0.089(7) 0.054(3) 0.063(2) -0.022(2) 0.002(3) 0.003(3)
C212 0.136(10) 0.083(4) 0.093(4) -0.013(3) 0.042(4) -0.037(5)
C213 0.109(8) 0.099(4) 0.075(3) -0.041(3) -0.007(3) 0.008(4)
C214 0.132(10) 0.120(6) 0.101(4) -0.052(4) -0.012(5) 0.031(6)

loop_
_atom_type_symbol
_atom_type_description
_atom_type_scat_dispersion_real
_atom_type_scat_dispersion_imag
_atom_type_scat_source
C C 0.0181 0.0091 'International Tables Vol C Tables 4.2.6.8 and 6.1.1.4'
H H 0.0000 0.0000 'International Tables Vol C Tables 4.2.6.8 and 6.1.1.4'
N N 0.0311 0.0180 'International Tables Vol C Tables 4.2.6.8 and 6.1.1.4'
O O 0.0492 0.0322 'International Tables Vol C Tables 4.2.6.8 and 6.1.1.4'
Si Si 0.2541 0.3302 'International Tables Vol C Tables 4.2.6.8 and 6.1.1.4'

loop_
_geom_angle_atom_site_label_1
_geom_angle_atom_site_label_2
_geom_angle_atom_site_label_3
_geom_angle
O14 Si1 C19 104.0(2)
O14 Si1 C111 110.5(2)
C19 Si1 C111 111.9(3)
O14 Si1 C110 109.44(18)
C19 Si1 C110 109.9(4)
C111 Si1 C110 110.8(3)
C12 N11 C18 129.4(3)
C12 N11 C15 113.6(4)
C18 N11 C15 113.7(5)
C14 O14 Si1 127.2(2)
O12 C12 N11 127.0(4)
O12 C12 C13 125.6(6)
N11 C12 C13 107.3(4)
C14 C13 C12 102.7(5)
O14 C14 C13 109.5(3)
O14 C14 C15 110.9(4)
C13 C14 C15 101.6(3)
N11 C15 C16 101.4(4)
N11 C15 C14 102.9(4)
C16 C15 C14 122.8(3)
O16 C16 C15 111.7(4)
O16 C16 C17 114.6(4)
C15 C16 C17 103.2(4)
O17 C17 C18 112.2(4)
O17 C17 C16 107.1(3)
C18 C17 C16 103.7(4)
N11 C18 C17 102.3(3)
C112 C111 C113 109.4(5)
C112 C111 C114 108.6(7)
C113 C111 C114 109.0(5)
C112 C111 Si1 111.2(4)
C113 C111 Si1 109.0(5)
C114 C111 Si1 109.7(4)
O24 Si2 C211 110.1(2)
O24 Si2 C210 110.3(2)
C211 Si2 C210 112.8(3)
O24 Si2 C29 105.4(2)
C211 Si2 C29 109.5(3)
C210 Si2 C29 108.5(4)
C24 O24 Si2 128.2(2)
C22 N21 C28 129.9(3)
C22 N21 C25 113.6(4)
C28 N21 C25 113.2(5)
O22 C22 N21 126.1(4)
O22 C22 C23 125.9(6)
N21 C22 C23 108.0(4)
C24 C23 C22 102.1(5)
O24 C24 C23 110.4(3)
O24 C24 C25 110.8(4)
C23 C24 C25 102.3(3)
N21 C25 C26 101.1(4)
N21 C25 C24 103.3(4)
C26 C25 C24 121.5(4)
O27 C26 C25 111.6(4)
O27 C26 C27 114.4(4)
C25 C26 C27 103.8(4)
O28 C27 C26 107.7(3)
O28 C27 C28 111.5(3)
C26 C27 C28 102.8(4)
N21 C28 C27 103.3(3)
C214 C211 C212 109.6(6)
C214 C211 C213 108.1(5)
C212 C211 C213 109.6(4)
C214 C211 Si2 110.8(4)
C212 C211 Si2 108.5(4)
C213 C211 Si2 110.2(5)

loop_
_geom_bond_atom_site_label_1
_geom_bond_atom_site_label_2
_geom_bond_distance
Si1 O14 1.651(2)
Si1 C19 1.854(6)
Si1 C111 1.871(6)
Si1 C110 1.877(6)
N11 C12 1.307(7)
N11 C18 1.459(6)
N11 C15 1.468(5)
O12 C12 1.252(6)
O14 C14 1.413(4)
O16 C16 1.418(5)
O17 C17 1.422(4)
C12 C13 1.522(6)
C13 C14 1.511(7)
C14 C15 1.533(6)
C15 C16 1.505(7)
C16 C17 1.531(5)
C17 C18 1.531(7)
C111 C112 1.504(8)
C111 C113 1.539(7)
C111 C114 1.550(10)
Si2 O24 1.642(2)
Si2 C211 1.848(7)
Si2 C210 1.864(7)
Si2 C29 1.893(5)
O22 C22 1.252(6)
O24 C24 1.418(4)
O27 C26 1.417(5)
O28 C27 1.411(4)
N21 C22 1.303(7)
N21 C28 1.460(6)
N21 C25 1.469(5)
C22 C23 1.533(6)
C23 C24 1.522(7)
C24 C25 1.529(6)
C25 C26 1.512(7)
C26 C27 1.536(5)
C27 C28 1.541(7)
C211 C214 1.510(9)
C211 C212 1.542(7)
C211 C213 1.546(6)
